data_2242633
loop_
_publ_author_name
'Lynch, Will'
'Lynch, Genevieve'
'Sheriff, Kirk'
'Padgett, Clifford'

_publ_section_title
;
 Structures of substituted pyridine <i>N</i>-oxide with manganese(II)
 acetate
;
_journal_coeditor_code ZL2728
_journal_issue 10
_journal_name_full 'Acta Crystallographica Section E'
_journal_page_first 1405
_journal_page_last 1410
_journal_paper_doi 10.1107/S205698901801232X
_journal_volume 74
_journal_year 2018
_chemical_formula_iupac '[Mn (C2 H3 O2)2 (C6 H7 N O)], H2 O'
_chemical_formula_moiety '[Mn(4MePNO)~2~(OAc)~4~(H~2~O)]n, (H~2~O)n'
_chemical_formula_sum 'C10 H15 Mn N O6'
_chemical_formula_weight 300.17
_chemical_name_systematic
;
<i>catena</i>-Poly[[manganese(II)-di-\m~2~-acetato-\m-(4-methylpyridine
<i>N</i>-oxide)] monohydrate]
;
_space_group_crystal_system monoclinic
_space_group_IT_number 14
_space_group_name_Hall '-P 2yn'
_space_group_name_H-M_alt 'P 1 21/n 1'
_symmetry_space_group_name_Hall '-P 2yn'
_symmetry_space_group_name_H-M 'P 1 21/n 1'
_atom_sites_solution_hydrogens mixed
_audit_creation_method
;
Olex2 1.2
(compiled 2018.05.29 svn.r3508 for OlexSys, GUI svn.r5506)
;
_cell_angle_alpha 90
_cell_angle_beta 96.500(11)
_cell_angle_gamma 90
_cell_formula_units_Z 4
_cell_length_a 11.100(3)
_cell_length_b 7.334(3)
_cell_length_c 15.9808(4)
_cell_measurement_reflns_used 2982
_cell_measurement_temperature 173(2)
_cell_measurement_theta_max 27.5
_cell_measurement_theta_min 2.1
_cell_volume 1292.6(6)
_computing_molecular_graphics
;
<i>OLEX2</i>  (Dolomanov <i>et al.</i>,  2009)
;
_computing_publication_material
;
<i>OLEX2</i>  (Dolomanov <i>et al.</i>,  2009)
;
_computing_structure_refinement
;
ShelXL (Sheldrick, 2015b)
;
_computing_structure_solution
;
ShelXT (Sheldrick, 2015a)
;
_diffrn_ambient_temperature 173
_diffrn_detector_area_resol_mean 13.6612
_diffrn_measured_fraction_theta_full 0.996
_diffrn_measured_fraction_theta_max 0.987
_diffrn_measurement_device_type 'Rigaku XtaLAB mini'
_diffrn_measurement_method 'profile data from \w-scans'
_diffrn_radiation_type MoK\a
_diffrn_radiation_wavelength 0.71073
_diffrn_reflns_av_R_equivalents 0.0736
_diffrn_reflns_limit_h_max 14
_diffrn_reflns_limit_h_min -14
_diffrn_reflns_limit_k_max 9
_diffrn_reflns_limit_k_min -9
_diffrn_reflns_limit_l_max 20
_diffrn_reflns_limit_l_min -20
_diffrn_reflns_number 13236
_diffrn_reflns_theta_full 25.242
_diffrn_reflns_theta_max 27.559
_diffrn_reflns_theta_min 2.126
_exptl_absorpt_coefficient_mu 1.039
_exptl_absorpt_correction_T_max 1.00
_exptl_absorpt_correction_T_min 0.850
_exptl_absorpt_correction_type multi-scan
_exptl_absorpt_process_details
;
(<i>REQAB</i>; Rigaku, 1998)
;
_exptl_crystal_colour Colorless
_exptl_crystal_density_diffrn 1.542
_exptl_crystal_density_method 'not measured'
_exptl_crystal_description Prism
_exptl_crystal_F_000 620
_exptl_crystal_size_max 0.2
_exptl_crystal_size_mid 0.05
_exptl_crystal_size_min 0.05
_refine_diff_density_max 0.354
_refine_diff_density_min -0.403
_refine_ls_extinction_coef 0.0042(9)
_refine_ls_extinction_expression Fc^*^=kFc[1+0.001xFc^2^\l^3^/sin(2\q)]^-1/4^
_refine_ls_extinction_method
;
SHELXL-2018/1 (Sheldrick 2015)
;
_refine_ls_goodness_of_fit_ref 1.073
_refine_ls_hydrogen_treatment mixed
_refine_ls_matrix_type full
_refine_ls_number_parameters 173
_refine_ls_number_reflns 2957
_refine_ls_number_restraints 2
_refine_ls_restrained_S_all 1.073
_refine_ls_R_factor_all 0.0636
_refine_ls_R_factor_gt 0.0451
_refine_ls_shift/su_max 0.001
_refine_ls_shift/su_mean 0.000
_refine_ls_structure_factor_coef Fsqd
_refine_ls_weighting_details 'w=1/[\s^2^(Fo^2^)+(0.0269P)^2^+1.0998P] where P=(Fo^2^+2Fc^2^)/3'
_refine_ls_weighting_scheme calc
_refine_ls_wR_factor_gt 0.0931
_refine_ls_wR_factor_ref 0.1051
_reflns_number_gt 2224
_reflns_number_total 2957
_reflns_threshold_expression 'I > 2\s(I)'
_cod_data_source_file zl2728sup1.cif
_cod_data_source_block III
_cod_database_code 2242633
_shelx_space_group_comment
;
The symmetry employed for this shelxl refinement is uniquely defined
by the following loop, which should always be used as a source of
symmetry information in preference to the above space-group names.
They are only intended as comments.
;
_shelx_estimated_absorpt_t_min 0.819
_shelx_estimated_absorpt_t_max 0.950

loop_
_space_group_symop_operation_xyz
'x, y, z'
'-x+1/2, y+1/2, -z+1/2'
'-x, -y, -z'
'x-1/2, -y-1/2, z-1/2'

loop_
_atom_site_type_symbol
_atom_site_label
_atom_site_fract_x
_atom_site_fract_y
_atom_site_fract_z
_atom_site_U_iso_or_equiv
_atom_site_adp_type
_atom_site_calc_flag
_atom_site_occupancy
Mn Mn1 0.25529(4) 0.54319(6) 0.75049(3) 0.02337(15) Uani d 1
O O1 0.35635(15) 0.7980(2) 0.73689(12) 0.0243(4) Uani d 1
C C1 0.5439(2) 0.8534(4) 0.69051(19) 0.0316(7) Uani d 1
H H1 0.505841 0.869094 0.636076 0.038 Uiso calc 1
N N1 0.47864(19) 0.8127(3) 0.75356(14) 0.0235(5) Uani d 1
C C2 0.6685(3) 0.8721(4) 0.7071(2) 0.0354(7) Uani d 1
H H2 0.713428 0.902878 0.663478 0.042 Uiso calc 1
O O2 0.33022(19) 0.4486(3) 0.63859(13) 0.0372(5) Uani d 1
O O3 0.3188(2) 0.1450(3) 0.63793(13) 0.0389(5) Uani d 1
C C3 0.7278(2) 0.8459(4) 0.7874(2) 0.0323(7) Uani d 1
C C4 0.6557(3) 0.8040(4) 0.85053(19) 0.0321(7) Uani d 1
H H4 0.691779 0.786075 0.905330 0.039 Uiso calc 1
O O4 0.10483(18) 0.6385(3) 0.66703(14) 0.0402(6) Uani d 1
O O5 0.09920(19) 0.9411(3) 0.66333(14) 0.0385(5) Uani d 1
C C5 0.5315(3) 0.7885(4) 0.83299(18) 0.0284(6) Uani d 1
H H5 0.484307 0.761524 0.875895 0.034 Uiso calc 1
C C6 0.8641(3) 0.8641(5) 0.8053(2) 0.0455(8) Uani d 1
H H6A 0.884813 0.903431 0.862398 0.068 Uiso calc 1
H H6B 0.892537 0.952060 0.767630 0.068 Uiso calc 1
H H6C 0.901330 0.748229 0.797218 0.068 Uiso calc 1
C C7 0.3391(2) 0.2954(4) 0.60495(17) 0.0259(6) Uani d 1
C C8 0.3785(3) 0.2898(5) 0.51770(19) 0.0379(7) Uani d 1
H H8A 0.351789 0.398675 0.487760 0.057 Uiso calc 1
H H8B 0.343341 0.185322 0.488106 0.057 Uiso calc 1
H H8C 0.465247 0.282015 0.521701 0.057 Uiso calc 1
C C9 0.0622(2) 0.7859(4) 0.63902(18) 0.0271(6) Uani d 1
C C10 -0.0435(3) 0.7767(5) 0.5705(2) 0.0461(9) Uani d 1
H H10A -0.083947 0.892610 0.565920 0.069 Uiso calc 1
H H10B -0.099334 0.684427 0.584238 0.069 Uiso calc 1
H H10C -0.014279 0.747388 0.517831 0.069 Uiso calc 1
O O6 0.3091(2) 0.7951(4) 0.53409(15) 0.0440(6) Uani d 1
H H6D 0.301(4) 0.882(4) 0.567(2) 0.066 Uiso d 1
H H6E 0.313(4) 0.708(4) 0.568(2) 0.066 Uiso d 1

loop_
_atom_site_aniso_label
_atom_site_aniso_U_11
_atom_site_aniso_U_22
_atom_site_aniso_U_33
_atom_site_aniso_U_12
_atom_site_aniso_U_13
_atom_site_aniso_U_23
Mn1 0.0222(2) 0.0195(2) 0.0284(2) -0.00149(16) 0.00291(17) -0.00006(16)
O1 0.0159(9) 0.0210(10) 0.0355(11) -0.0003(7) 0.0009(8) -0.0011(8)
C1 0.0253(14) 0.0377(18) 0.0317(16) -0.0018(13) 0.0033(12) 0.0015(13)
N1 0.0167(10) 0.0223(12) 0.0311(12) -0.0014(9) 0.0014(9) -0.0015(10)
C2 0.0279(15) 0.0411(19) 0.0388(17) -0.0032(14) 0.0105(13) -0.0054(15)
O2 0.0438(13) 0.0300(12) 0.0403(13) -0.0022(10) 0.0155(10) -0.0046(9)
O3 0.0518(13) 0.0287(12) 0.0396(12) 0.0006(10) 0.0192(11) 0.0044(10)
C3 0.0227(14) 0.0291(17) 0.0445(18) 0.0001(12) 0.0006(13) -0.0065(13)
C4 0.0298(15) 0.0320(17) 0.0327(16) 0.0002(12) -0.0047(13) -0.0015(13)
O4 0.0329(11) 0.0293(12) 0.0547(14) -0.0023(9) -0.0114(10) 0.0081(10)
O5 0.0343(12) 0.0250(12) 0.0529(14) 0.0027(9) -0.0093(10) -0.0067(10)
C5 0.0283(15) 0.0279(16) 0.0289(15) 0.0011(12) 0.0031(12) -0.0002(12)
C6 0.0270(16) 0.047(2) 0.061(2) -0.0010(15) 0.0000(15) -0.0082(18)
C7 0.0215(13) 0.0306(16) 0.0259(14) 0.0000(11) 0.0036(11) -0.0001(12)
C8 0.0426(18) 0.0417(19) 0.0307(16) -0.0055(14) 0.0097(14) 0.0014(14)
C9 0.0221(14) 0.0310(16) 0.0284(15) 0.0022(12) 0.0033(12) 0.0028(12)
C10 0.043(2) 0.043(2) 0.047(2) -0.0048(16) -0.0164(17) 0.0023(16)
O6 0.0536(15) 0.0473(16) 0.0306(12) -0.0011(13) 0.0023(11) -0.0039(10)

loop_
_atom_type_symbol
_atom_type_description
_atom_type_scat_dispersion_real
_atom_type_scat_dispersion_imag
_atom_type_scat_source
C C 0.0033 0.0016 'International Tables Vol C Tables 4.2.6.8 and 6.1.1.4'
H H 0.0000 0.0000 'International Tables Vol C Tables 4.2.6.8 and 6.1.1.4'
Mn Mn 0.3368 0.7283 'International Tables Vol C Tables 4.2.6.8 and 6.1.1.4'
N N 0.0061 0.0033 'International Tables Vol C Tables 4.2.6.8 and 6.1.1.4'
O O 0.0106 0.0060 'International Tables Vol C Tables 4.2.6.8 and 6.1.1.4'

loop_
_geom_angle_atom_site_label_1
_geom_angle_atom_site_label_2
_geom_angle_atom_site_label_3
_geom_angle_site_symmetry_1
_geom_angle_site_symmetry_3
_geom_angle
O1 Mn1 O1 . 2_546 176.46(6)
O2 Mn1 O1 . 2_546 94.96(8)
O2 Mn1 O1 . . 86.72(8)
O2 Mn1 O3 . 2_556 178.58(8)
O3 Mn1 O1 2_556 2_546 86.37(8)
O3 Mn1 O1 2_556 . 91.92(8)
O4 Mn1 O1 . . 91.80(8)
O4 Mn1 O1 . 2_546 85.20(8)
O4 Mn1 O2 . . 86.30(9)
O4 Mn1 O3 . 2_556 93.32(9)
O4 Mn1 O5 . 2_546 177.62(9)
O5 Mn1 O1 2_546 . 90.27(8)
O5 Mn1 O1 2_546 2_546 92.69(8)
O5 Mn1 O2 2_546 . 94.99(9)
O5 Mn1 O3 2_546 2_556 85.44(9)
Mn1 O1 Mn1 . 2_556 112.64(8)
N1 O1 Mn1 . . 123.84(15)
N1 O1 Mn1 . 2_556 118.48(15)
N1 C1 H1 . . 120.3
N1 C1 C2 . . 119.4(3)
C2 C1 H1 . . 120.3
C1 N1 O1 . . 118.9(2)
C1 N1 C5 . . 121.5(2)
C5 N1 O1 . . 119.5(2)
C1 C2 H2 . . 119.3
C1 C2 C3 . . 121.5(3)
C3 C2 H2 . . 119.3
C7 O2 Mn1 . . 134.09(19)
C7 O3 Mn1 . 2_546 138.4(2)
C2 C3 C4 . . 116.8(3)
C2 C3 C6 . . 121.5(3)
C4 C3 C6 . . 121.8(3)
C3 C4 H4 . . 119.5
C5 C4 C3 . . 120.9(3)
C5 C4 H4 . . 119.5
C9 O4 Mn1 . . 138.5(2)
C9 O5 Mn1 . 2_556 135.55(19)
N1 C5 C4 . . 119.9(3)
N1 C5 H5 . . 120.0
C4 C5 H5 . . 120.0
C3 C6 H6A . . 109.5
C3 C6 H6B . . 109.5
C3 C6 H6C . . 109.5
H6A C6 H6B . . 109.5
H6A C6 H6C . . 109.5
H6B C6 H6C . . 109.5
O2 C7 C8 . . 117.7(3)
O3 C7 O2 . . 125.5(3)
O3 C7 C8 . . 116.7(3)
C7 C8 H8A . . 109.5
C7 C8 H8B . . 109.5
C7 C8 H8C . . 109.5
H8A C8 H8B . . 109.5
H8A C8 H8C . . 109.5
H8B C8 H8C . . 109.5
O4 C9 O5 . . 125.3(3)
O4 C9 C10 . . 117.0(3)
O5 C9 C10 . . 117.6(3)
C9 C10 H10A . . 109.5
C9 C10 H10B . . 109.5
C9 C10 H10C . . 109.5
H10A C10 H10B . . 109.5
H10A C10 H10C . . 109.5
H10B C10 H10C . . 109.5
H6D O6 H6E . . 100(4)

loop_
_geom_bond_atom_site_label_1
_geom_bond_atom_site_label_2
_geom_bond_site_symmetry_2
_geom_bond_distance
Mn1 O1 2_546 2.206(2)
Mn1 O1 . 2.203(2)
Mn1 O2 . 2.170(2)
Mn1 O3 2_556 2.179(2)
Mn1 O4 . 2.134(2)
Mn1 O5 2_546 2.136(2)
O1 N1 . 1.358(3)
C1 H1 . 0.9300
C1 N1 . 1.339(4)
C1 C2 . 1.386(4)
N1 C5 . 1.348(4)
C2 H2 . 0.9300
C2 C3 . 1.387(4)
O2 C7 . 1.254(3)
O3 C7 . 1.254(3)
C3 C4 . 1.391(4)
C3 C6 . 1.514(4)
C4 H4 . 0.9300
C4 C5 . 1.380(4)
O4 C9 . 1.243(3)
O5 C9 . 1.257(3)
C5 H5 . 0.9300
C6 H6A . 0.9600
C6 H6B . 0.9600
C6 H6C . 0.9600
C7 C8 . 1.508(4)
C8 H8A . 0.9600
C8 H8B . 0.9600
C8 H8C . 0.9600
C9 C10 . 1.513(4)
C10 H10A . 0.9600
C10 H10B . 0.9600
C10 H10C . 0.9600
O6 H6D . 0.841(19)
O6 H6E . 0.839(18)

loop_
_geom_hbond_atom_site_label_D
_geom_hbond_atom_site_label_H
_geom_hbond_atom_site_label_A
_geom_hbond_site_symmetry_A
_geom_hbond_distance_DH
_geom_hbond_distance_HA
_geom_hbond_distance_DA
_geom_hbond_angle_DHA
_geom_hbond_publ_flag
O6 H6D O3 1_565 0.841(19) 2.23(2) 3.052(3) 165(4) yes
O6 H6E O2 . 0.839(18) 2.21(2) 3.035(3) 170(4) yes

_cod_database_fobs_code 2242633
